data_2014188
loop_
_publ_author_name
'Schmittel, Michael'
'Lal, Mukul'
'Schlosser, Marc'
'Deiseroth, Hans-J\"org'

_publ_section_title
;
 A supramolecular ladder motif in
 2-(2,2,6,6-tetramethylpiperidin-1-yloxy)propane-1,3-diol
;
_journal_issue 8
_journal_name_full 'Acta Crystallographica Section C'
_journal_page_first o589
_journal_page_last o591
_journal_paper_doi 10.1107/S0108270104014647
_journal_volume 60
_journal_year 2004
_chemical_formula_iupac 'C12 H25 N O3'
_chemical_formula_moiety 'C12 H25 N O3'
_chemical_formula_sum 'C12 H25 N O3'
_chemical_formula_weight 231.33
_chemical_name_systematic
;
2-(2, 2, 6, 6-Tetramethylpiperidin-1-yloxy)propane-1,3-diol
;
_space_group_IT_number 14
_symmetry_cell_setting monoclinic
_symmetry_space_group_name_Hall '-P 2yn'
_symmetry_space_group_name_H-M 'P 1 21/n 1'
_atom_sites_solution_hydrogens geom
_atom_sites_solution_primary direct
_atom_sites_solution_secondary difmap
_cell_angle_alpha 90.00
_cell_angle_beta 93.801(10)
_cell_angle_gamma 90.00
_cell_formula_units_Z 4
_cell_length_a 14.6525(13)
_cell_length_b 14.6357(8)
_cell_length_c 6.1793(5)
_cell_measurement_reflns_used 8000
_cell_measurement_temperature 173(2)
_cell_measurement_theta_max 30.35
_cell_measurement_theta_min 2.75
_cell_volume 1322.23(18)
_computing_cell_refinement 'CELL and SELECT in IPDS Software'
_computing_data_collection 'EXPOSE in IPDS Software (Stoe & Cie, 1999)'
_computing_data_reduction 'X-RED  (Stoe & Cie, 1999)'
_computing_molecular_graphics 'DIAMOND (Crystal Impact, 1999)'
_computing_publication_material 'enCIFer (Allen et al., 2004)'
_computing_structure_refinement 'SHELXL97 (Sheldrick, 1997)'
_computing_structure_solution 'SHELXS97 (Sheldrick, 1997)'
_diffrn_ambient_temperature 173(2)
_diffrn_measured_fraction_theta_full 0.993
_diffrn_measured_fraction_theta_max 0.993
_diffrn_measurement_device_type 'Stoe IPDS'
_diffrn_measurement_method '143 exposures, \D\f=1.4\%'
_diffrn_radiation_monochromator graphite
_diffrn_radiation_type MoK\a
_diffrn_radiation_wavelength 0.71073
_diffrn_reflns_av_R_equivalents 0.0428
_diffrn_reflns_av_sigmaI/netI 0.0441
_diffrn_reflns_limit_h_max 20
_diffrn_reflns_limit_h_min -20
_diffrn_reflns_limit_k_max 19
_diffrn_reflns_limit_k_min -20
_diffrn_reflns_limit_l_max 8
_diffrn_reflns_limit_l_min -8
_diffrn_reflns_number 15527
_diffrn_reflns_theta_full 30.46
_diffrn_reflns_theta_max 30.46
_diffrn_reflns_theta_min 3.11
_diffrn_standards_decay_% 0
_diffrn_standards_interval_count 0
_diffrn_standards_interval_time 0
_diffrn_standards_number 0
_exptl_absorpt_coefficient_mu 0.082
_exptl_absorpt_correction_type none
_exptl_crystal_colour colourless
_exptl_crystal_density_diffrn 1.162
_exptl_crystal_density_method 'not measured'
_exptl_crystal_description needles
_exptl_crystal_F_000 512
_exptl_crystal_size_max 0.2
_exptl_crystal_size_mid 0.1
_exptl_crystal_size_min 0.08
_refine_diff_density_max 0.253
_refine_diff_density_min -0.191
_refine_ls_extinction_coef 0.019(2)
_refine_ls_extinction_method SHELXL97
_refine_ls_goodness_of_fit_ref 0.926
_refine_ls_hydrogen_treatment mixed
_refine_ls_matrix_type full
_refine_ls_number_parameters 158
_refine_ls_number_reflns 3992
_refine_ls_number_restraints 0
_refine_ls_restrained_S_all 0.926
_refine_ls_R_factor_all 0.0663
_refine_ls_R_factor_gt 0.0364
_refine_ls_shift/su_max 0.000
_refine_ls_shift/su_mean 0.000
_refine_ls_structure_factor_coef Fsqd
_refine_ls_weighting_details 'calc w=1/[\s^2^(Fo^2^)+(0.0619P)^2^] where P=(Fo^2^+2Fc^2^)/3'
_refine_ls_weighting_scheme calc
_refine_ls_wR_factor_gt 0.0846
_refine_ls_wR_factor_ref 0.0930
_reflns_number_gt 2635
_reflns_number_total 3992
_reflns_threshold_expression I>2\s(I)
_cod_data_source_file jz1616.cif
_cod_data_source_block I
_cod_original_cell_volume 1322.23(17)
_cod_original_sg_symbol_H-M 'P 21/n'
_cod_database_code 2014188

loop_
_symmetry_equiv_pos_as_xyz
'x, y, z'
'-x+1/2, y+1/2, -z+1/2'
'-x, -y, -z'
'x-1/2, -y-1/2, z-1/2'

loop_
_atom_site_label
_atom_site_fract_x
_atom_site_fract_y
_atom_site_fract_z
_atom_site_U_iso_or_equiv
_atom_site_adp_type
_atom_site_calc_flag
_atom_site_refinement_flags
_atom_site_occupancy
_atom_site_disorder_assembly
_atom_site_disorder_group
_atom_site_type_symbol
N1 0.83695(5) 0.19447(5) 0.09459(13) 0.01920(17) Uani d . 1 . . N
O1 0.87895(4) 0.28244(4) 0.15085(10) 0.01944(15) Uani d . 1 . . O
O2 0.93334(5) 0.40403(5) -0.35090(11) 0.02823(18) Uani d . 1 . . O
H2 0.9614(10) 0.4535(10) -0.303(2) 0.042 Uiso d . 1 . . H
O3 0.97076(5) 0.44377(5) 0.22922(11) 0.02349(16) Uani d . 1 . . O
H3 0.9485(9) 0.4193(9) 0.340(2) 0.035 Uiso d . 1 . . H
C1 0.73809(6) 0.20290(7) 0.14236(16) 0.0225(2) Uani d . 1 . . C
C2 0.69463(7) 0.10860(7) 0.0970(2) 0.0314(2) Uani d . 1 . . C
H2A 0.6300 0.1105 0.1342 0.038 Uiso calc R 1 . . H
H2B 0.6953 0.0953 -0.0600 0.038 Uiso calc R 1 . . H
C3 0.74314(8) 0.03201(8) 0.2232(2) 0.0393(3) Uani d . 1 . . C
H3A 0.7143 -0.0273 0.1826 0.047 Uiso calc R 1 . . H
H3B 0.7382 0.0415 0.3806 0.047 Uiso calc R 1 . . H
C4 0.84318(8) 0.03101(7) 0.1719(2) 0.0356(3) Uani d . 1 . . C
H4A 0.8472 0.0155 0.0169 0.043 Uiso calc R 1 . . H
H4B 0.8753 -0.0175 0.2589 0.043 Uiso calc R 1 . . H
C5 0.89214(7) 0.12252(7) 0.21828(17) 0.0246(2) Uani d . 1 . . C
C6 0.93335(6) 0.31733(6) -0.01723(14) 0.01936(18) Uani d . 1 . . C
H6 0.9619 0.2649 -0.0916 0.023 Uiso calc R 1 . . H
C7 0.87718(7) 0.37361(7) -0.18464(16) 0.0233(2) Uani d . 1 . . C
H7A 0.8262 0.3361 -0.2497 0.028 Uiso calc R 1 . . H
H7B 0.8507 0.4271 -0.1133 0.028 Uiso calc R 1 . . H
C8 1.00801(6) 0.37259(6) 0.10436(16) 0.02108(19) Uani d . 1 . . C
H8A 1.0455 0.3316 0.2017 0.025 Uiso calc R 1 . . H
H8B 1.0485 0.3996 -0.0008 0.025 Uiso calc R 1 . . H
C9 0.69230(7) 0.27123(8) -0.01684(18) 0.0282(2) Uani d . 1 . . C
H9A 0.7163 0.3326 0.0152 0.034 Uiso calc R 1 . . H
H9B 0.6261 0.2707 -0.0027 0.034 Uiso calc R 1 . . H
H9C 0.7051 0.2542 -0.1652 0.034 Uiso calc R 1 . . H
C10 0.72040(7) 0.23651(8) 0.37195(17) 0.0303(2) Uani d . 1 . . C
H10A 0.7340 0.1872 0.4765 0.036 Uiso calc R 1 . . H
H10B 0.6562 0.2546 0.3765 0.036 Uiso calc R 1 . . H
H10C 0.7598 0.2891 0.4089 0.036 Uiso calc R 1 . . H
C11 0.98569(7) 0.11664(7) 0.12177(19) 0.0290(2) Uani d . 1 . . C
H11A 0.9771 0.1122 -0.0365 0.035 Uiso calc R 1 . . H
H11B 1.0184 0.0624 0.1789 0.035 Uiso calc R 1 . . H
H11C 1.0214 0.1715 0.1613 0.035 Uiso calc R 1 . . H
C12 0.90958(8) 0.13938(8) 0.46359(18) 0.0347(3) Uani d . 1 . . C
H12A 0.9248 0.2039 0.4890 0.042 Uiso calc R 1 . . H
H12B 0.9606 0.1011 0.5203 0.042 Uiso calc R 1 . . H
H12C 0.8545 0.1239 0.5375 0.042 Uiso calc R 1 . . H

loop_
_atom_site_aniso_label
_atom_site_aniso_U_11
_atom_site_aniso_U_22
_atom_site_aniso_U_33
_atom_site_aniso_U_12
_atom_site_aniso_U_13
_atom_site_aniso_U_23
N1 0.0186(3) 0.0187(4) 0.0204(4) -0.0051(3) 0.0015(3) -0.0027(3)
O1 0.0233(3) 0.0193(3) 0.0160(3) -0.0070(2) 0.0036(2) -0.0028(3)
O2 0.0402(4) 0.0294(4) 0.0155(3) -0.0138(3) 0.0047(3) -0.0014(3)
O3 0.0307(3) 0.0229(3) 0.0173(3) -0.0085(3) 0.0049(3) -0.0022(3)
C1 0.0191(4) 0.0286(5) 0.0200(4) -0.0043(3) 0.0033(3) -0.0021(4)
C2 0.0232(5) 0.0347(6) 0.0364(6) -0.0105(4) 0.0043(4) -0.0040(5)
C3 0.0344(6) 0.0290(5) 0.0550(8) -0.0130(4) 0.0068(5) 0.0037(5)
C4 0.0328(5) 0.0227(5) 0.0514(7) -0.0052(4) 0.0035(5) 0.0028(5)
C5 0.0241(5) 0.0216(4) 0.0280(5) -0.0023(4) 0.0018(4) 0.0033(4)
C6 0.0207(4) 0.0210(4) 0.0169(4) -0.0041(3) 0.0052(3) -0.0009(4)
C7 0.0253(4) 0.0286(5) 0.0158(4) -0.0062(4) 0.0007(3) 0.0004(4)
C8 0.0190(4) 0.0239(4) 0.0203(4) -0.0023(3) 0.0013(3) 0.0011(4)
C9 0.0204(4) 0.0380(5) 0.0259(5) -0.0001(4) 0.0007(4) -0.0001(5)
C10 0.0277(5) 0.0413(6) 0.0228(5) -0.0026(4) 0.0083(4) -0.0033(5)
C11 0.0246(5) 0.0243(5) 0.0380(6) 0.0012(4) 0.0020(4) 0.0003(4)
C12 0.0353(6) 0.0421(6) 0.0262(5) 0.0007(5) -0.0018(4) 0.0087(5)

loop_
_atom_type_symbol
_atom_type_description
_atom_type_scat_dispersion_real
_atom_type_scat_dispersion_imag
_atom_type_scat_source
C C 0.0033 0.0016 'International Tables Vol C Tables 4.2.6.8 and 6.1.1.4'
H H 0.0000 0.0000 'International Tables Vol C Tables 4.2.6.8 and 6.1.1.4'
N N 0.0061 0.0033 'International Tables Vol C Tables 4.2.6.8 and 6.1.1.4'
O O 0.0106 0.0060 'International Tables Vol C Tables 4.2.6.8 and 6.1.1.4'

loop_
_geom_angle_atom_site_label_1
_geom_angle_atom_site_label_2
_geom_angle_atom_site_label_3
_geom_angle
O1 N1 C1 106.12(6)
O1 N1 C5 107.00(7)
C1 N1 C5 116.76(7)
C6 O1 N1 112.64(6)
C7 O2 H2 107.2(10)
C8 O3 H3 107.8(9)
N1 C1 C9 108.39(7)
N1 C1 C2 106.46(8)
C9 C1 C2 108.14(8)
N1 C1 C10 115.51(8)
C9 C1 C10 106.91(8)
C2 C1 C10 111.21(8)
C3 C2 C1 113.30(9)
C3 C2 H2A 108.9
C1 C2 H2A 108.9
C3 C2 H2B 108.9
C1 C2 H2B 108.9
H2A C2 H2B 107.7
C2 C3 C4 109.01(9)
C2 C3 H3A 109.9
C4 C3 H3A 109.9
C2 C3 H3B 109.9
C4 C3 H3B 109.9
H3A C3 H3B 108.3
C3 C4 C5 113.41(9)
C3 C4 H4A 108.9
C5 C4 H4A 108.9
C3 C4 H4B 108.9
C5 C4 H4B 108.9
H4A C4 H4B 107.7
N1 C5 C11 107.81(8)
N1 C5 C4 106.65(8)
C11 C5 C4 107.27(9)
N1 C5 C12 115.86(8)
C11 C5 C12 107.31(8)
C4 C5 C12 111.59(9)
O1 C6 C8 104.26(7)
O1 C6 C7 112.41(7)
C8 C6 C7 112.81(8)
O1 C6 H6 109.1
C8 C6 H6 109.1
C7 C6 H6 109.1
O2 C7 C6 110.25(8)
O2 C7 H7A 109.6
C6 C7 H7A 109.6
O2 C7 H7B 109.6
C6 C7 H7B 109.6
H7A C7 H7B 108.1
O3 C8 C6 111.57(7)
O3 C8 H8A 109.3
C6 C8 H8A 109.3
O3 C8 H8B 109.3
C6 C8 H8B 109.3
H8A C8 H8B 108.0
C1 C9 H9A 109.5
C1 C9 H9B 109.5
H9A C9 H9B 109.5
C1 C9 H9C 109.5
H9A C9 H9C 109.5
H9B C9 H9C 109.5
C1 C10 H10A 109.5
C1 C10 H10B 109.5
H10A C10 H10B 109.5
C1 C10 H10C 109.5
H10A C10 H10C 109.5
H10B C10 H10C 109.5
C5 C11 H11A 109.5
C5 C11 H11B 109.5
H11A C11 H11B 109.5
C5 C11 H11C 109.5
H11A C11 H11C 109.5
H11B C11 H11C 109.5
C5 C12 H12A 109.5
C5 C12 H12B 109.5
H12A C12 H12B 109.5
C5 C12 H12C 109.5
H12A C12 H12C 109.5
H12B C12 H12C 109.5

loop_
_geom_bond_atom_site_label_1
_geom_bond_atom_site_label_2
_geom_bond_site_symmetry_2
_geom_bond_distance
_geom_bond_publ_flag
N1 O1 . 1.4591(9) ?
N1 C1 . 1.5024(12) ?
N1 C5 . 1.5050(13) ?
O1 C6 . 1.4438(10) ?
O2 C7 . 1.4293(12) ?
O2 H2 . 0.873(15) ?
O3 C8 . 1.4263(12) ?
O3 H3 . 0.855(15) ?
C1 C9 . 1.5266(14) ?
C1 C2 . 1.5380(14) ?
C1 C10 . 1.5397(14) ?
C2 C3 . 1.5155(17) ?
C2 H2A . 0.9900 ?
C2 H2B . 0.9900 ?
C3 C4 . 1.5201(16) ?
C3 H3A . 0.9900 ?
C3 H3B . 0.9900 ?
C4 C5 . 1.5374(14) ?
C4 H4A . 0.9900 ?
C4 H4B . 0.9900 ?
C5 C11 . 1.5330(14) ?
C5 C12 . 1.5403(16) ?
C6 C8 . 1.5187(13) ?
C6 C7 . 1.5209(13) ?
C6 H6 . 1.0000 ?
C7 H7A . 0.9900 ?
C7 H7B . 0.9900 ?
C8 H8A . 0.9900 ?
C8 H8B . 0.9900 ?
C9 H9A . 0.9800 ?
C9 H9B . 0.9800 ?
C9 H9C . 0.9800 ?
C10 H10A . 0.9800 ?
C10 H10B . 0.9800 ?
C10 H10C . 0.9800 ?
C11 H11A . 0.9800 ?
C11 H11B . 0.9800 ?
C11 H11C . 0.9800 ?
C12 H12A . 0.9800 ?
C12 H12B . 0.9800 ?
C12 H12C . 0.9800 ?

loop_
_geom_hbond_atom_site_label_D
_geom_hbond_atom_site_label_H
_geom_hbond_atom_site_label_A
_geom_hbond_site_symmetry_A
_geom_hbond_distance_DH
_geom_hbond_distance_HA
_geom_hbond_distance_DA
_geom_hbond_angle_DHA
O2 H2 O3 . 0.873(15) 3.287(15) 3.6371(10) 106.8(11)
C10 H10C O1 . 0.98 2.44 2.8524(12) 105
C12 H12A O1 . 0.98 2.44 2.8645(13) 106
O2 H2 O3 3_765 0.873(15) 1.844(15) 2.7133(10) 173.3(14)
O3 H3 O2 1_556 0.855(15) 1.952(15) 2.7494(10) 154.8(13)

loop_
_geom_torsion_atom_site_label_1
_geom_torsion_atom_site_label_2
_geom_torsion_atom_site_label_3
_geom_torsion_atom_site_label_4
_geom_torsion
C1 N1 O1 C6 -131.78(7)
C5 N1 O1 C6 102.87(8)
O1 N1 C1 C9 67.31(9)
C5 N1 C1 C9 -173.57(8)
O1 N1 C1 C2 -176.56(7)
C5 N1 C1 C2 -57.44(10)
O1 N1 C1 C10 -52.58(10)
C5 N1 C1 C10 66.55(11)
N1 C1 C2 C3 55.63(11)
C9 C1 C2 C3 171.93(9)
C10 C1 C2 C3 -70.98(11)
C1 C2 C3 C4 -56.80(13)
C2 C3 C4 C5 56.36(14)
O1 N1 C5 C11 -69.35(9)
C1 N1 C5 C11 172.01(8)
O1 N1 C5 C4 175.73(8)
C1 N1 C5 C4 57.08(11)
O1 N1 C5 C12 50.86(10)
C1 N1 C5 C12 -67.79(11)
C3 C4 C5 N1 -54.73(12)
C3 C4 C5 C11 -170.02(10)
C3 C4 C5 C12 72.71(12)
N1 O1 C6 C8 -149.61(7)
N1 O1 C6 C7 87.88(9)
O1 C6 C7 O2 -178.12(7)
C8 C6 C7 O2 64.33(10)
O1 C6 C8 O3 -58.52(9)
C7 C6 C8 O3 63.73(10)

loop_
_cod_related_entry_id
_cod_related_entry_database
_cod_related_entry_code
1 ChemSpider 21134148
